data_7221591
loop_
_publ_author_name
'Wang, Jingjing'
'Zhang, Jun'
'Jin, Fengyan'
'Luo, Yanping'
'Wang, Shufen'
'Zhang, Zaiyong'
'Wu, Yong'
'Liu, Hongke'
'Lu, Jack Y.'
'Fang, Min'

_publ_section_title
;
 Synthesis of an exceptional water-stable two-fold interpenetrated
 Zn(ii)-paddlewheel metal--organic framework
;
_journal_issue 31
_journal_name_full CrystEngComm
_journal_page_first 5906
_journal_paper_doi 10.1039/C5CE01192B
_journal_volume 17
_journal_year 2015
_chemical_formula_moiety 'C38 H26 Cu2 N2 O9 Si'
_chemical_formula_sum 'C38 H26 Cu2 N2 O9 Si'
_chemical_formula_weight 809.78
_chemical_name_common Cu-TCS
_chemical_name_systematic Cu2TCS(4,4?-bipy)
_chemical_properties_physical 'Air-sensitive, Moisture-sensitive'
_space_group_IT_number 132
_symmetry_cell_setting tetragonal
_symmetry_space_group_name_Hall '-P 4c 2c'
_symmetry_space_group_name_H-M 'P 42/m c m'
_atom_sites_solution_hydrogens geom
_atom_sites_solution_primary direct
_atom_sites_solution_secondary difmap
_audit_creation_method SHELXL-97
_audit_update_record
;
2015-03-28 deposited with the CCDC.
2015-06-29 downloaded from the CCDC.
;
_cell_angle_alpha 90.00
_cell_angle_beta 90.00
_cell_angle_gamma 90.00
_cell_formula_units_Z 2
_cell_length_a 9.7078(3)
_cell_length_b 9.7078(3)
_cell_length_c 21.7592(15)
_cell_measurement_reflns_used 1664
_cell_measurement_temperature 291(2)
_cell_measurement_theta_max 21.809
_cell_measurement_theta_min 2.8325
_cell_volume 2050.62(17)
_computing_cell_refinement 'SAINT (Bruker, 2005)'
_computing_data_collection 'APEX2 (Bruker, 2005)'
_computing_data_reduction SAINT
_computing_molecular_graphics SHELXTL
_computing_publication_material SHELXTL
_computing_structure_refinement 'SHELXL-97 (Sheldrick, 1997)'
_computing_structure_solution 'SHELXS-97 (Sheldrick, 1990)'
_diffrn_ambient_temperature 291(2)
_diffrn_measured_fraction_theta_full 1.000
_diffrn_measured_fraction_theta_max 1.000
_diffrn_measurement_device_type 'Bruker Apex2 CCD'
_diffrn_measurement_method '\w scans'
_diffrn_radiation_monochromator graphite
_diffrn_radiation_source 'fine-focus sealed tube'
_diffrn_radiation_type MoK\a
_diffrn_radiation_wavelength 0.71073
_diffrn_reflns_av_R_equivalents 0.0800
_diffrn_reflns_av_sigmaI/netI 0.0391
_diffrn_reflns_limit_h_max 11
_diffrn_reflns_limit_h_min -11
_diffrn_reflns_limit_k_max 10
_diffrn_reflns_limit_k_min -11
_diffrn_reflns_limit_l_max 22
_diffrn_reflns_limit_l_min -26
_diffrn_reflns_number 11587
_diffrn_reflns_theta_full 25.98
_diffrn_reflns_theta_max 25.98
_diffrn_reflns_theta_min 1.87
_exptl_absorpt_coefficient_mu 1.117
_exptl_absorpt_correction_T_max 0.8328
_exptl_absorpt_correction_T_min 0.8158
_exptl_absorpt_correction_type multi-scan
_exptl_absorpt_process_details '(SADABS; Sheldrick, 2003)'
_exptl_crystal_colour blue
_exptl_crystal_density_diffrn 1.311
_exptl_crystal_density_method 'not measured'
_exptl_crystal_description cubic
_exptl_crystal_F_000 824
_exptl_crystal_preparation 'Magnetic properties'
_exptl_crystal_recrystallization_method 'Re-crystallisation from solvent: H2O'
_exptl_crystal_size_max 0.19
_exptl_crystal_size_mid 0.18
_exptl_crystal_size_min 0.17
_refine_diff_density_max 0.623
_refine_diff_density_min -0.700
_refine_diff_density_rms 0.080
_refine_ls_extinction_method SHELXL
_refine_ls_goodness_of_fit_ref 1.055
_refine_ls_hydrogen_treatment mixed
_refine_ls_matrix_type full
_refine_ls_number_parameters 117
_refine_ls_number_reflns 1127
_refine_ls_number_restraints 0
_refine_ls_restrained_S_all 1.055
_refine_ls_R_factor_all 0.0640
_refine_ls_R_factor_gt 0.0471
_refine_ls_shift/su_max 0.020
_refine_ls_shift/su_mean 0.002
_refine_ls_structure_factor_coef Fsqd
_refine_ls_weighting_details 'calc w=1/[\s^2^(Fo^2^)+(0.1088P)^2^+0.0000P] where P=(Fo^2^+2Fc^2^)/3'
_refine_ls_weighting_scheme calc
_refine_ls_wR_factor_gt 0.1401
_refine_ls_wR_factor_ref 0.1503
_reflns_number_gt 897
_reflns_number_total 1127
_reflns_threshold_expression >2sigma(I)
_cod_data_source_file c5ce01192b2.cif
_cod_data_source_block aa
_cod_depositor_comments 'Adding full bibliography for 7221590--7221591.cif.'
_cod_original_sg_symbol_H-M ' P42/mcm '
_cod_database_code 7221591

loop_
_symmetry_equiv_pos_as_xyz
'x, y, z'
'-y, x, z+1/2'
'-x, -y, z'
'y, -x, z+1/2'
'x, -y, -z+1/2'
'y, x, -z'
'-x, y, -z+1/2'
'-y, -x, -z'
'-x, -y, -z'
'y, -x, -z-1/2'
'x, y, -z'
'-y, x, -z-1/2'
'-x, y, z-1/2'
'-y, -x, z'
'x, -y, z-1/2'
'y, x, z'

loop_
_atom_site_label
_atom_site_type_symbol
_atom_site_fract_x
_atom_site_fract_y
_atom_site_fract_z
_atom_site_U_iso_or_equiv
_atom_site_adp_type
_atom_site_occupancy
_atom_site_symmetry_multiplicity
_atom_site_calc_flag
_atom_site_refinement_flags
_atom_site_disorder_assembly
_atom_site_disorder_group
C1 C 0.3658(4) 0.3658(4) 0.0810(2) 0.0399(11) Uani 1 2 d S A .
C2 C 0.2775(3) 0.2775(3) 0.1227(2) 0.0375(10) Uani 1 2 d S . .
C3 C 0.3357(11) 0.1702(12) 0.1563(8) 0.043(3) Uani 0.48(2) 1 d P A 1
H3 H 0.4298 0.1536 0.1536 0.052 Uiso 0.48(2) 1 calc PR A 1
C3' C 0.2987(12) 0.1385(11) 0.1278(7) 0.045(3) Uani 0.52(2) 1 d P A 2
H3' H 0.3706 0.0974 0.1063 0.054 Uiso 0.52(2) 1 calc PR A 2
C4 C 0.2552(11) 0.0885(12) 0.1937(8) 0.044(3) Uani 0.48(2) 1 d P A 1
H4 H 0.2957 0.0178 0.2161 0.053 Uiso 0.48(2) 1 calc PR A 1
C4' C 0.2155(13) 0.0593(9) 0.1641(7) 0.046(3) Uani 0.52(2) 1 d P A 2
H4' H 0.2314 -0.0351 0.1654 0.055 Uiso 0.52(2) 1 calc PR A 2
C5 C 0.1111(3) 0.1111(3) 0.1984(2) 0.0383(11) Uani 1 2 d S . .
C6 C 0.128(10) 0.715(8) 0.011(8) 0.06(6) Uani 0.239(11) 1 d P . 1
H6 H 0.1122 0.6218 -0.0151 0.070 Uiso 0.239(11) 1 d PR A 1
C6' C 0.130(9) 0.722(8) -0.032(4) 0.058(13) Uani 0.261(11) 1 d P . 2
H6' H 0.0901 0.6387 -0.0607 0.070 Uiso 0.261(11) 1 d PR A 2
C7 C 0.027(9) 0.807(8) 0.011(5) 0.06(5) Uani 0.239(11) 1 d P . 1
H7 H -0.0506 0.7602 -0.0109 0.070 Uiso 0.239(11) 1 d PR A 1
C7' C 0.030(8) 0.823(6) -0.030(5) 0.062(17) Uani 0.261(11) 1 d P . 2
H7' H -0.0266 0.8139 -0.0639 0.074 Uiso 0.261(11) 1 d PR A 2
C8 C 0.0527(5) 0.9473(5) 0.0000 0.0374(15) Uani 1 4 d S . .
Cu1 Cu 0.40604(5) 0.59397(5) 0.0000 0.0317(3) Uani 1 4 d S . .
N1 N 0.2541(4) 0.7459(4) 0.0000 0.0393(13) Uani 1 4 d S . .
O1 O 0.3188(3) 0.4784(3) 0.06424(14) 0.0642(9) Uani 1 1 d . . .
O3 O 0.5000 0.5000 0.2500 0.90(6) Uani 1 8 d S . .
H11B H 0.5305 0.5836 0.2692 1.356 Uiso 0.13 1 d PR . .
H11C H 0.4164 0.4695 0.2692 1.356 Uiso 0.13 1 d PR . .
Si1 Si 0.0000 0.0000 0.2500 0.0334(6) Uani 1 8 d S . .

loop_
_atom_site_aniso_label
_atom_site_aniso_U_11
_atom_site_aniso_U_22
_atom_site_aniso_U_33
_atom_site_aniso_U_23
_atom_site_aniso_U_13
_atom_site_aniso_U_12
C1 0.0398(16) 0.0398(16) 0.040(3) 0.0006(15) 0.0006(15) 0.000(2)
C2 0.0353(15) 0.0353(15) 0.042(2) 0.0027(14) 0.0027(14) 0.0029(19)
C3 0.025(4) 0.048(5) 0.056(7) 0.010(5) 0.000(4) 0.000(4)
C3' 0.038(5) 0.046(5) 0.052(6) 0.006(4) 0.010(5) 0.005(4)
C4 0.035(4) 0.049(5) 0.048(7) 0.010(5) 0.000(4) 0.005(4)
C4' 0.052(5) 0.028(3) 0.058(7) 0.007(4) 0.013(5) 0.003(4)
C5 0.0377(16) 0.0377(16) 0.040(2) 0.0016(14) 0.0016(14) 0.0001(19)
C6 0.051(11) 0.050(11) 0.07(19) 0.01(4) 0.01(5) 0.008(8)
C6' 0.059(14) 0.07(2) 0.04(3) -0.033(18) -0.026(18) 0.027(14)
C7 0.056(17) 0.051(13) 0.07(14) 0.00(3) 0.01(3) 0.006(11)
C7' 0.06(2) 0.05(2) 0.07(4) -0.03(3) -0.04(2) 0.029(19)
C8 0.035(2) 0.035(2) 0.042(4) 0.000 0.000 0.010(3)
Cu1 0.0273(4) 0.0273(4) 0.0405(5) 0.000 0.000 0.0044(3)
N1 0.0313(18) 0.0313(18) 0.055(3) 0.000 0.000 0.002(2)
O1 0.0589(16) 0.0452(16) 0.088(2) 0.0256(15) 0.0331(15) 0.0177(13)
O3 1.23(10) 1.23(10) 0.26(5) 0.000 0.000 0.000
Si1 0.0321(8) 0.0321(8) 0.0360(13) 0.000 0.000 0.000

loop_
_atom_type_symbol
_atom_type_description
_atom_type_scat_dispersion_real
_atom_type_scat_dispersion_imag
_atom_type_scat_source
C C 0.0033 0.0016 'International Tables Vol C Tables 4.2.6.8 and 6.1.1.4'
H H 0.0000 0.0000 'International Tables Vol C Tables 4.2.6.8 and 6.1.1.4'
Cu Cu 0.3201 1.2651 'International Tables Vol C Tables 4.2.6.8 and 6.1.1.4'
N N 0.0061 0.0033 'International Tables Vol C Tables 4.2.6.8 and 6.1.1.4'
O O 0.0106 0.0060 'International Tables Vol C Tables 4.2.6.8 and 6.1.1.4'
Si Si 0.0817 0.0704 'International Tables Vol C Tables 4.2.6.8 and 6.1.1.4'

loop_
_geom_angle_atom_site_label_1
_geom_angle_atom_site_label_2
_geom_angle_atom_site_label_3
_geom_angle
_geom_angle_site_symmetry_1
_geom_angle_site_symmetry_3
O1 C1 O1 124.2(5) 16 .
O1 C1 C2 117.9(2) 16 .
O1 C1 C2 117.9(2) . .
C3' C2 C3' 106.8(10) 16 .
C3' C2 C3 32.8(4) 16 16
C3' C2 C3 118.0(5) . 16
C3' C2 C3 118.0(5) 16 .
C3' C2 C3 32.8(4) . .
C3 C2 C3 109.2(10) 16 .
C3' C2 C1 121.4(4) 16 .
C3' C2 C1 121.4(4) . .
C3 C2 C1 120.6(4) 16 .
C3 C2 C1 120.6(4) . .
C4 C3 C2 120.7(7) . .
C4 C3 H3 119.6 . .
C2 C3 H3 119.6 . .
C4' C3' C2 120.8(7) . .
C4' C3' H3' 119.6 . .
C2 C3' H3' 119.6 . .
C3 C4 C5 120.8(7) . .
C3 C4 H4 119.6 . .
C5 C4 H4 119.6 . .
C5 C4' C3' 123.5(7) . .
C5 C4' H4' 118.2 . .
C3' C4' H4' 118.2 . .
C4' C5 C4' 104.6(10) . 16
C4' C5 C4 33.5(4) . .
C4' C5 C4 116.2(5) 16 .
C4' C5 C4 116.2(5) . 16
C4' C5 C4 33.5(4) 16 16
C4 C5 C4 107.4(10) . 16
C4' C5 Si1 122.8(4) . .
C4' C5 Si1 122.8(4) 16 .
C4 C5 Si1 121.0(4) . .
C4 C5 Si1 121.0(4) 16 .
C6 C6 N1 80(8) 11 .
C6 C6 C7 90(9) 11 .
N1 C6 C7 124(7) . .
C6 C6 C7 71(8) 11 11
N1 C6 C7 118(9) . 11
C7 C6 C7 19(9) . 11
C6 C6 H6 58.6 11 .
N1 C6 H6 103.6 . .
C7 C6 H6 117.4 . .
C7 C6 H6 105.3 11 .
C7' C6' C6' 88(5) . 11
C7' C6' N1 118(6) . .
C6' C6' N1 60(4) 11 .
C7' C6' C7' 43(6) . 11
C6' C6' C7' 46(3) 11 11
N1 C6' C7' 90(5) . 11
C7' C6' H6 122.3 . .
C6' C6' H6 69.6 11 .
N1 C6' H6 96.8 . .
C7' C6' H6 98.3 11 .
C7' C6' H6' 107.3 . .
C6' C6' H6' 124.9 11 .
N1 C6' H6' 134.9 . .
C7' C6' H6' 126.9 11 .
H6 C6' H6' 57.3 . .
C7 C7 C6 90(9) 11 .
C7 C7 C6 71(8) 11 11
C6 C7 C6 19(10) . 11
C7 C7 C8 81(4) 11 .
C6 C7 C8 121(8) . .
C6 C7 C8 116(7) 11 .
C7 C7 H7 62.0 11 .
C6 C7 H7 104.9 . .
C6 C7 H7 95.0 11 .
C8 C7 H7 120.0 . .
C7' C7' C6' 92(5) 11 .
C7' C7' C8 62(4) 11 .
C6' C7' C8 121(7) . .
C7' C7' C6' 46(3) 11 11
C6' C7' C6' 46(6) . 11
C8 C7' C6' 92(6) . 11
C7' C7' C7' 90.000(3) 11 14_665
C6' C7' C7' 90(4) . 14_665
C8 C7' C7' 43(3) . 14_665
C6' C7' C7' 90(3) 11 14_665
C7' C7' H7 67.1 11 .
C6' C7' H7 96.7 . .
C8 C7' H7 115.2 . .
C6' C7' H7 78.6 11 .
C7' C7' H7 156.1 14_665 .
C7' C7' H7' 143.0 11 .
C6' C7' H7' 108.9 . .
C8 C7' H7' 123.8 . .
C6' C7' H7' 143.8 11 .
C7' C7' H7' 119.3 14_665 .
H7 C7' H7' 79.9 . .
C7' C8 C7' 120(6) . 8_665
C7' C8 C7' 56(7) . 11
C7' C8 C7' 93(6) 8_665 11
C7' C8 C7' 93(6) . 14_665
C7' C8 C7' 56(7) 8_665 14_665
C7' C8 C7' 120(6) 11 14_665
C7' C8 C7 19(4) . 11
C7' C8 C7 113(2) 8_665 11
C7' C8 C7 37(7) 11 11
C7' C8 C7 103(3) 14_665 11
C7' C8 C7 37(7) . .
C7' C8 C7 103(3) 8_665 .
C7' C8 C7 19(4) 11 .
C7' C8 C7 113(2) 14_665 .
C7 C8 C7 19(9) 11 .
C7' C8 C7 113(2) . 14_665
C7' C8 C7 19(4) 8_665 14_665
C7' C8 C7 103(3) 11 14_665
C7' C8 C7 37(7) 14_665 14_665
C7 C8 C7 112(7) 11 14_665
C7 C8 C7 109(8) . 14_665
C7' C8 C7 103(3) . 8_665
C7' C8 C7 37(7) 8_665 8_665
C7' C8 C7 113(2) 11 8_665
C7' C8 C7 19(4) 14_665 8_665
C7 C8 C7 109(8) 11 8_665
C7 C8 C7 112(7) . 8_665
C7 C8 C7 19(9) 14_665 8_665
C7' C8 C8 120(3) . 9_575
C7' C8 C8 120(3) 8_665 9_575
C7' C8 C8 120(3) 11 9_575
C7' C8 C8 120(3) 14_665 9_575
C7 C8 C8 124(4) 11 9_575
C7 C8 C8 124(4) . 9_575
C7 C8 C8 124(4) 14_665 9_575
C7 C8 C8 124(4) 8_665 9_575
O1 Cu1 O1 89.7(2) 14_665 8_665
O1 Cu1 O1 168.74(14) 14_665 11
O1 Cu1 O1 89.2(2) 8_665 11
O1 Cu1 O1 89.2(2) 14_665 .
O1 Cu1 O1 168.74(14) 8_665 .
O1 Cu1 O1 89.7(2) 11 .
O1 Cu1 N1 95.63(7) 14_665 .
O1 Cu1 N1 95.63(7) 8_665 .
O1 Cu1 N1 95.63(7) 11 .
O1 Cu1 N1 95.63(7) . .
O1 Cu1 Cu1 84.37(7) 14_665 9_665
O1 Cu1 Cu1 84.37(7) 8_665 9_665
O1 Cu1 Cu1 84.37(7) 11 9_665
O1 Cu1 Cu1 84.37(7) . 9_665
N1 Cu1 Cu1 180.0 . 9_665
C6 N1 C6 118(7) 14_665 11
C6 N1 C6 114(9) 14_665 .
C6 N1 C6 21(10) 11 .
C6 N1 C6 21(10) 14_665 8_665
C6 N1 C6 114(9) 11 8_665
C6 N1 C6 118(7) . 8_665
C6 N1 C6' 19(6) 14_665 8_665
C6 N1 C6' 116(4) 11 8_665
C6 N1 C6' 106(6) . 8_665
C6 N1 C6' 40(10) 8_665 8_665
C6 N1 C6' 116(4) 14_665 .
C6 N1 C6' 19(6) 11 .
C6 N1 C6' 40(10) . .
C6 N1 C6' 106(6) 8_665 .
C6' N1 C6' 122(6) 8_665 .
C6 N1 C6' 106(6) 14_665 11
C6 N1 C6' 40(10) 11 11
C6 N1 C6' 19(6) . 11
C6 N1 C6' 116(4) 8_665 11
C6' N1 C6' 92(6) 8_665 11
C6' N1 C6' 59(7) . 11
C6 N1 C6' 40(10) 14_665 14_665
C6 N1 C6' 106(6) 11 14_665
C6 N1 C6' 116(4) . 14_665
C6 N1 C6' 19(6) 8_665 14_665
C6' N1 C6' 59(7) 8_665 14_665
C6' N1 C6' 92(6) . 14_665
C6' N1 C6' 122(6) 11 14_665
C6 N1 Cu1 121(4) 14_665 .
C6 N1 Cu1 121(4) 11 .
C6 N1 Cu1 121(4) . .
C6 N1 Cu1 121(4) 8_665 .
C6' N1 Cu1 119(3) 8_665 .
C6' N1 Cu1 119(3) . .
C6' N1 Cu1 119(3) 11 .
C6' N1 Cu1 119(3) 14_665 .
C1 O1 Cu1 123.3(3) . .
H11B O3 H11C 109.5 . .
C5 Si1 C5 110.61(16) 3 12_556
C5 Si1 C5 110.61(16) 3 10_556
C5 Si1 C5 107.2(3) 12_556 10_556
C5 Si1 C5 107.2(3) 3 .
C5 Si1 C5 110.61(16) 12_556 .
C5 Si1 C5 110.61(16) 10_556 .

loop_
_geom_bond_atom_site_label_1
_geom_bond_atom_site_label_2
_geom_bond_distance
_geom_bond_site_symmetry_2
C1 O1 1.239(3) 16
C1 O1 1.239(3) .
C1 C2 1.514(7) .
C2 C3' 1.370(10) 16
C2 C3' 1.370(10) .
C2 C3 1.393(10) 16
C2 C3 1.393(10) .
C3 C4 1.379(13) .
C3 H3 0.9300 .
C3' C4' 1.367(11) .
C3' H3' 0.9300 .
C4 C5 1.419(10) .
C4 H4 0.9300 .
C4' C5 1.354(8) .
C4' H4' 0.9300 .
C5 C4' 1.354(8) 16
C5 C4 1.419(10) 16
C5 Si1 1.894(5) .
C6 C6 0.5(4) 11
C6 N1 1.28(10) .
C6 C7 1.32(11) .
C6 C7 1.40(12) 11
C6 H6 1.0775 .
C6' C7' 1.38(10) .
C6' C6' 1.39(17) 11
C6' N1 1.41(8) .
C6' C7' 1.93(12) 11
C6' H6 1.0509 .
C6' H6' 1.0892 .
C7 C7 0.5(2) 11
C7 C6 1.40(12) 11
C7 C8 1.41(8) .
C7 H7 0.9925 .
C7' C7' 1.3(2) 11
C7' C8 1.39(7) .
C7' C6' 1.93(12) 11
C7' C7' 2.02(14) 14_665
C7' H7 1.0757 .
C7' H7' 0.9209 .
C8 C7' 1.39(7) 8_665
C8 C7' 1.39(7) 11
C8 C7' 1.39(7) 14_665
C8 C7 1.41(8) 11
C8 C7 1.41(8) 14_665
C8 C7 1.41(8) 8_665
C8 C8 1.446(13) 9_575
Cu1 O1 1.982(3) 14_665
Cu1 O1 1.982(3) 8_665
Cu1 O1 1.982(3) 11
Cu1 O1 1.982(3) .
Cu1 N1 2.086(6) .
Cu1 Cu1 2.5801(13) 9_665
N1 C6 1.28(10) 14_665
N1 C6 1.28(10) 11
N1 C6 1.28(10) 8_665
N1 C6' 1.41(8) 8_665
N1 C6' 1.41(8) 11
N1 C6' 1.41(8) 14_665
O3 H11B 0.9600 .
O3 H11C 0.9600 .
Si1 C5 1.894(5) 3
Si1 C5 1.894(5) 12_556
Si1 C5 1.894(5) 10_556

loop_
_geom_torsion_atom_site_label_1
_geom_torsion_atom_site_label_2
_geom_torsion_atom_site_label_3
_geom_torsion_atom_site_label_4
_geom_torsion
_geom_torsion_site_symmetry_1
_geom_torsion_site_symmetry_4
O1 C1 C2 C3' -159.1(10) 16 16
O1 C1 C2 C3' 18.6(11) . 16
O1 C1 C2 C3' -18.6(11) 16 .
O1 C1 C2 C3' 159.1(10) . .
O1 C1 C2 C3 162.5(10) 16 16
O1 C1 C2 C3 -19.9(11) . 16
O1 C1 C2 C3 19.9(11) 16 .
O1 C1 C2 C3 -162.5(10) . .
C3' C2 C3 C4 0(2) 16 .
C3' C2 C3 C4 -77.5(12) . .
C3 C2 C3 C4 34.5(19) 16 .
C1 C2 C3 C4 -179.1(8) . .
C3' C2 C3' C4' -32.5(18) 16 .
C3 C2 C3' C4' 1(2) 16 .
C3 C2 C3' C4' 83.2(13) . .
C1 C2 C3' C4' -178.0(8) . .
C2 C3 C4 C5 0.5(16) . .
C2 C3' C4' C5 -2.0(16) . .
C3' C4' C5 C4' 35(2) . 16
C3' C4' C5 C4 -80.4(13) . .
C3' C4' C5 C4 2(2) . 16
C3' C4' C5 Si1 -178.3(8) . .
C3 C4 C5 C4' 76.8(12) . .
C3 C4 C5 C4' 0(2) . 16
C3 C4 C5 C4 -34.6(19) . 16
C3 C4 C5 Si1 -179.6(8) . .
C6 C6 C7 C7 0.00(3) 11 11
N1 C6 C7 C7 77(15) . 11
N1 C6 C7 C6 77(15) . 11
C7 C6 C7 C6 0.00(6) 11 11
C6 C6 C7 C8 -79(9) 11 .
N1 C6 C7 C8 -2(22) . .
C7 C6 C7 C8 -79(9) 11 .
C6' C6' C7' C7' 0.000(13) 11 11
N1 C6' C7' C7' -55(6) . 11
C6' C6' C7' C8 58(7) 11 .
N1 C6' C7' C8 3(11) . .
C7' C6' C7' C8 58(7) 11 .
N1 C6' C7' C6' -55(6) . 11
C7' C6' C7' C6' 0.00(2) 11 11
C6' C6' C7' C7' 90.01(13) 11 14_665
N1 C6' C7' C7' 35(6) . 14_665
C7' C6' C7' C7' 90.01(15) 11 14_665
C7' C7' C8 C7' 72(3) 11 8_665
C6' C7' C8 C7' -1(6) . 8_665
C6' C7' C8 C7' 36(3) 11 8_665
C7' C7' C8 C7' -52(6) 14_665 8_665
C6' C7' C8 C7' -73(8) . 11
C6' C7' C8 C7' -36(4) 11 11
C7' C7' C8 C7' -124(5) 14_665 11
C7' C7' C8 C7' 124(5) 11 14_665
C6' C7' C8 C7' 51(10) . 14_665
C6' C7' C8 C7' 89(6) 11 14_665
C7' C7' C8 C7 0(22) 11 11
C6' C7' C8 C7 -73(20) . 11
C6' C7' C8 C7 -36(19) 11 11
C7' C7' C8 C7 -124(19) 14_665 11
C7' C7' C8 C7 0(12) 11 .
C6' C7' C8 C7 -73(11) . .
C6' C7' C8 C7 -36(9) 11 .
C7' C7' C8 C7 -124(9) 14_665 .
C7' C7' C8 C7 91(3) 11 14_665
C6' C7' C8 C7 18(8) . 14_665
C6' C7' C8 C7 56(5) 11 14_665
C7' C7' C8 C7 -33(7) 14_665 14_665
C7' C7' C8 C7 109(5) 11 8_665
C6' C7' C8 C7 35(11) . 8_665
C6' C7' C8 C7 73(7) 11 8_665
C7' C7' C8 C7 -16(4) 14_665 8_665
C7' C7' C8 C8 -108(3) 11 9_575
C6' C7' C8 C8 179(6) . 9_575
C6' C7' C8 C8 -144(3) 11 9_575
C7' C7' C8 C8 128(6) 14_665 9_575
C7 C7 C8 C7' 0(10) 11 .
C6 C7 C8 C7' 84(15) . .
C6 C7 C8 C7' 63(12) 11 .
C7 C7 C8 C7' -122(4) 11 8_665
C6 C7 C8 C7' -38(15) . 8_665
C6 C7 C8 C7' -59(13) 11 8_665
C7 C7 C8 C7' 180(20) 11 11
C6 C7 C8 C7' -96(25) . 11
C6 C7 C8 C7' -117(25) 11 11
C7 C7 C8 C7' -63(3) 11 14_665
C6 C7 C8 C7' 21(12) . 14_665
C6 C7 C8 C7' 0(10) 11 14_665
C6 C7 C8 C7 84(12) . 11
C6 C7 C8 C7 63(10) 11 11
C7 C7 C8 C7 -103(6) 11 14_665
C6 C7 C8 C7 -19(17) . 14_665
C6 C7 C8 C7 -40(14) 11 14_665
C7 C7 C8 C7 -84(3) 11 8_665
C6 C7 C8 C7 1(10) . 8_665
C6 C7 C8 C7 -20(9) 11 8_665
C7 C7 C8 C8 96(3) 11 9_575
C6 C7 C8 C8 -179(10) . 9_575
C6 C7 C8 C8 160(9) 11 9_575
C6 C6 N1 C6 106(12) 11 14_665
C7 C6 N1 C6 24(26) . 14_665
C7 C6 N1 C6 45(23) 11 14_665
C7 C6 N1 C6 -83(16) . 11
C7 C6 N1 C6 -62(12) 11 11
C6 C6 N1 C6 84(5) 11 8_665
C7 C6 N1 C6 1(11) . 8_665
C7 C6 N1 C6 22(8) 11 8_665
C6 C6 N1 C6' 125(5) 11 8_665
C7 C6 N1 C6' 42(20) . 8_665
C7 C6 N1 C6' 63(16) 11 8_665
C6 C6 N1 C6' 4(10) 11 .
C7 C6 N1 C6' -79(16) . .
C7 C6 N1 C6' -58(13) 11 .
C6 C6 N1 C6' 173(19) 11 11
C7 C6 N1 C6' 90(26) . 11
C7 C6 N1 C6' 111(25) 11 11
C6 C6 N1 C6' 62(3) 11 14_665
C7 C6 N1 C6' -21(16) . 14_665
C7 C6 N1 C6' 0(13) 11 14_665
C6 C6 N1 Cu1 -96(5) 11 .
C7 C6 N1 Cu1 -179(11) . .
C7 C6 N1 Cu1 -158(8) 11 .
C7' C6' N1 C6 -23(7) . 14_665
C6' C6' N1 C6 -93(6) 11 14_665
C7' C6' N1 C6 -56(7) 11 14_665
C7' C6' N1 C6 78(20) . 11
C6' C6' N1 C6 8(21) 11 11
C7' C6' N1 C6 44(18) 11 11
C7' C6' N1 C6 74(11) . .
C6' C6' N1 C6 4(11) 11 .
C7' C6' N1 C6 41(9) 11 .
C7' C6' N1 C6 -42(13) . 8_665
C6' C6' N1 C6 -112(7) 11 8_665
C7' C6' N1 C6 -75(9) 11 8_665
C7' C6' N1 C6' -1(5) . 8_665
C6' C6' N1 C6' -72(3) 11 8_665
C7' C6' N1 C6' -35(2) 11 8_665
C7' C6' N1 C6' 70(8) . 11
C7' C6' N1 C6' 37(4) 11 11
C7' C6' N1 C6' -56(10) . 14_665
C6' C6' N1 C6' -126(5) 11 14_665
C7' C6' N1 C6' -90(5) 11 14_665
C7' C6' N1 Cu1 179(5) . .
C6' C6' N1 Cu1 108(3) 11 .
C7' C6' N1 Cu1 145(2) 11 .
O1 Cu1 N1 C6 33(9) 14_665 14_665
O1 Cu1 N1 C6 -57(9) 8_665 14_665
O1 Cu1 N1 C6 -147(9) 11 14_665
O1 Cu1 N1 C6 123(9) . 14_665
Cu1 Cu1 N1 C6 168(9) 9_665 14_665
O1 Cu1 N1 C6 -147(9) 14_665 11
O1 Cu1 N1 C6 123(9) 8_665 11
O1 Cu1 N1 C6 33(9) 11 11
O1 Cu1 N1 C6 -57(9) . 11
Cu1 Cu1 N1 C6 -12(9) 9_665 11
O1 Cu1 N1 C6 -123(9) 14_665 .
O1 Cu1 N1 C6 147(9) 8_665 .
O1 Cu1 N1 C6 57(9) 11 .
O1 Cu1 N1 C6 -33(9) . .
Cu1 Cu1 N1 C6 13(9) 9_665 .
O1 Cu1 N1 C6 57(9) 14_665 8_665
O1 Cu1 N1 C6 -33(9) 8_665 8_665
O1 Cu1 N1 C6 -123(9) 11 8_665
O1 Cu1 N1 C6 147(9) . 8_665
Cu1 Cu1 N1 C6 -167(9) 9_665 8_665
O1 Cu1 N1 C6' 11(4) 14_665 8_665
O1 Cu1 N1 C6' -79(4) 8_665 8_665
O1 Cu1 N1 C6' -169(4) 11 8_665
O1 Cu1 N1 C6' 101(4) . 8_665
Cu1 Cu1 N1 C6' 146(4) 9_665 8_665
O1 Cu1 N1 C6' -169(4) 14_665 .
O1 Cu1 N1 C6' 101(4) 8_665 .
O1 Cu1 N1 C6' 11(4) 11 .
O1 Cu1 N1 C6' -79(4) . .
Cu1 Cu1 N1 C6' -34(4) 9_665 .
O1 Cu1 N1 C6' -101(4) 14_665 11
O1 Cu1 N1 C6' 169(4) 8_665 11
O1 Cu1 N1 C6' 79(4) 11 11
O1 Cu1 N1 C6' -11(4) . 11
Cu1 Cu1 N1 C6' 35(4) 9_665 11
O1 Cu1 N1 C6' 79(4) 14_665 14_665
O1 Cu1 N1 C6' -11(4) 8_665 14_665
O1 Cu1 N1 C6' -101(4) 11 14_665
O1 Cu1 N1 C6' 169(4) . 14_665
Cu1 Cu1 N1 C6' -145(4) 9_665 14_665
O1 C1 O1 Cu1 7.3(8) 16 .
C2 C1 O1 Cu1 -170.2(3) . .
O1 Cu1 O1 C1 -87.8(4) 14_665 .
O1 Cu1 O1 C1 -3.4(4) 8_665 .
O1 Cu1 O1 C1 81.0(4) 11 .
N1 Cu1 O1 C1 176.6(4) . .
Cu1 Cu1 O1 C1 -3.4(4) 9_665 .
C4' C5 Si1 C5 -70.2(10) . 3
C4' C5 Si1 C5 70.2(10) 16 3
C4 C5 Si1 C5 -109.9(10) . 3
C4 C5 Si1 C5 109.9(10) 16 3
C4' C5 Si1 C5 169.1(11) . 12_556
C4' C5 Si1 C5 -50.4(10) 16 12_556
C4 C5 Si1 C5 129.5(10) . 12_556
C4 C5 Si1 C5 -10.8(9) 16 12_556
C4' C5 Si1 C5 50.4(10) . 10_556
C4' C5 Si1 C5 -169.1(11) 16 10_556
C4 C5 Si1 C5 10.8(9) . 10_556
C4 C5 Si1 C5 -129.5(10) 16 10_556
